data_7202583
loop_
_publ_author_name
'Cahill, Christopher L.'
'de Lill, Daniel T.'
'Frisch, Mark'

_publ_section_title
;
 Homo- and heterometallic coordination polymers from the f elements
;
_journal_issue 1
_journal_name_full CrystEngComm
_journal_page_first 15
_journal_paper_doi 10.1039/b615696g
_journal_volume 9
_journal_year 2007
_chemical_formula_moiety 'C20 H6 Cu3 N8 O24 U2'
_chemical_formula_sum 'C20 H6 Cu3 N8 O24 U2'
_chemical_formula_weight 1409.01
_chemical_name_systematic
;
?
;
_space_group_IT_number 14
_symmetry_cell_setting monoclinic
_symmetry_space_group_name_Hall '-P 2yn'
_symmetry_space_group_name_H-M 'P 1 21/n 1'
_atom_sites_solution_hydrogens geom
_atom_sites_solution_primary direct
_atom_sites_solution_secondary difmap
_audit_creation_method SHELXL-97
_cell_angle_alpha 90.00
_cell_angle_beta 94.2160(10)
_cell_angle_gamma 90.00
_cell_formula_units_Z 2
_cell_length_a 5.3964(3)
_cell_length_b 13.7766(7)
_cell_length_c 20.9426(11)
_cell_measurement_reflns_used 7043
_cell_measurement_temperature 298(2)
_cell_measurement_theta_max 26.53
_cell_measurement_theta_min 1.77
_cell_volume 1552.74(14)
_computing_structure_refinement 'SHELXL-97 (Sheldrick, 1997)'
_diffrn_ambient_temperature 298(2)
_diffrn_measured_fraction_theta_full 0.992
_diffrn_measured_fraction_theta_max 0.992
_diffrn_measurement_device_type 'Bruker APEX CCD'
_diffrn_measurement_method 'omega and psi scans'
_diffrn_radiation_monochromator graphite
_diffrn_radiation_source 'fine-focus sealed tube'
_diffrn_radiation_type MoK\a
_diffrn_radiation_wavelength 0.71073
_diffrn_reflns_av_R_equivalents 0.0597
_diffrn_reflns_av_sigmaI/netI 0.0476
_diffrn_reflns_limit_h_max 6
_diffrn_reflns_limit_h_min -4
_diffrn_reflns_limit_k_max 17
_diffrn_reflns_limit_k_min -17
_diffrn_reflns_limit_l_max 26
_diffrn_reflns_limit_l_min -26
_diffrn_reflns_number 16924
_diffrn_reflns_theta_full 26.53
_diffrn_reflns_theta_max 26.53
_diffrn_reflns_theta_min 1.77
_exptl_absorpt_coefficient_mu 12.534
_exptl_absorpt_correction_T_max 0.606
_exptl_absorpt_correction_T_min 0.553
_exptl_absorpt_correction_type multi-scan
_exptl_absorpt_process_details 'SADABS, Sheldrick (2004)'
_exptl_crystal_colour blue
_exptl_crystal_density_diffrn 3.014
_exptl_crystal_density_method 'not measured'
_exptl_crystal_description plates
_exptl_crystal_F_000 1290
_exptl_crystal_size_max 0.10
_exptl_crystal_size_mid 0.04
_exptl_crystal_size_min 0.04
_refine_diff_density_max 1.485
_refine_diff_density_min -1.101
_refine_diff_density_rms 0.210
_refine_ls_extinction_coef 0.00028(7)
_refine_ls_extinction_expression Fc^*^=kFc[1+0.001xFc^2^\l^3^/sin(2\q)]^-1/4^
_refine_ls_extinction_method SHELXL
_refine_ls_goodness_of_fit_ref 1.038
_refine_ls_hydrogen_treatment constr
_refine_ls_matrix_type full
_refine_ls_number_parameters 248
_refine_ls_number_reflns 3204
_refine_ls_number_restraints 0
_refine_ls_restrained_S_all 1.038
_refine_ls_R_factor_all 0.0452
_refine_ls_R_factor_gt 0.0288
_refine_ls_shift/su_max 0.000
_refine_ls_shift/su_mean 0.000
_refine_ls_structure_factor_coef Fsqd
_refine_ls_weighting_details 'calc w=1/[\s^2^(Fo^2^)+(0.0231P)^2^+0.0000P] where P=(Fo^2^+2Fc^2^)/3'
_refine_ls_weighting_scheme calc
_refine_ls_wR_factor_gt 0.0521
_refine_ls_wR_factor_ref 0.0563
_reflns_number_gt 2562
_reflns_number_total 3204
_reflns_threshold_expression >2sigma(I)
_cod_data_source_file b615696g.txt
_cod_data_source_block MF7_84b_p21onn_new
_cod_original_sg_symbol_H-M 'P 21/n'
_cod_database_code 7202583

loop_
_symmetry_equiv_pos_as_xyz
'x, y, z'
'-x+1/2, y+1/2, -z+1/2'
'-x, -y, -z'
'x-1/2, -y-1/2, z-1/2'

loop_
_atom_site_label
_atom_site_type_symbol
_atom_site_fract_x
_atom_site_fract_y
_atom_site_fract_z
_atom_site_U_iso_or_equiv
_atom_site_adp_type
_atom_site_occupancy
_atom_site_symmetry_multiplicity
_atom_site_calc_flag
_atom_site_refinement_flags
_atom_site_disorder_assembly
_atom_site_disorder_group
U1 U 0.96990(4) 0.122089(15) 0.112153(11) 0.00652(8) Uani 1 1 d . . .
Cu2 Cu 0.25878(13) 0.36320(5) 0.26205(3) 0.00906(17) Uani 1 1 d . . .
Cu3 Cu 0.5000 0.5000 0.0000 0.0065(2) Uani 1 2 d S . .
C1 C 0.6554(11) 0.2704(4) 0.2120(3) 0.0074(13) Uani 1 1 d . . .
C2 C 0.5640(11) 0.3415(4) 0.1635(3) 0.0078(13) Uani 1 1 d . . .
C3 C 0.8329(11) 0.3447(4) 0.0649(3) 0.0081(13) Uani 1 1 d . . .
C4 C 0.6267(11) 0.3715(4) 0.1043(3) 0.0060(12) Uani 1 1 d . . .
C5 C -0.1515(11) 0.4567(4) 0.3056(3) 0.0071(9) Uani 1 1 d . . .
C6 C 0.1801(11) 0.2750(4) 0.3951(3) 0.0091(13) Uani 1 1 d . . .
H6 H 0.3037 0.2279 0.3993 0.011 Uiso 1 1 calc R . .
C7 C -0.0606(11) 0.3912(4) 0.3580(3) 0.0087(13) Uani 1 1 d . . .
C8 C 0.3190(11) 0.4586(4) 0.1317(3) 0.0094(13) Uani 1 1 d . . .
H8 H 0.1931 0.5048 0.1303 0.011 Uiso 1 1 calc R . .
C9 C -0.1360(11) 0.3686(4) 0.4174(3) 0.0088(13) Uani 1 1 d . . .
C10 C -0.3416(11) 0.4016(4) 0.4567(3) 0.0071(9) Uani 1 1 d . . .
N1 N 0.3693(9) 0.3976(3) 0.1806(2) 0.0067(8) Uani 1 1 d . . .
N2 N 0.4712(9) 0.4452(3) 0.0851(2) 0.0067(8) Uani 1 1 d . . .
N3 N 0.0194(9) 0.2946(3) 0.4391(2) 0.0084(11) Uani 1 1 d . . .
H3 H 0.0141 0.2655 0.4753 0.010 Uiso 1 1 calc R . .
N4 N 0.1372(9) 0.3327(3) 0.3447(2) 0.0081(11) Uani 1 1 d . . .
O1 O 0.8293(8) 0.2120(3) 0.20361(19) 0.0097(9) Uani 1 1 d . . .
O2 O 0.5456(8) 0.2731(3) 0.26473(18) 0.0093(9) Uani 1 1 d . . .
O3 O -0.3510(8) 0.3612(3) 0.50948(19) 0.0119(9) Uani 1 1 d . . .
O5 O 0.9982(7) 0.2852(3) 0.08737(19) 0.0093(9) Uani 1 1 d . . .
O6 O 1.2684(7) 0.1163(3) 0.15299(19) 0.0090(9) Uani 1 1 d . . .
O7 O -0.3383(8) 0.5100(3) 0.30928(18) 0.0096(9) Uani 1 1 d . . .
O8 O -0.4937(7) 0.4647(3) 0.43224(19) 0.0085(9) Uani 1 1 d . . .
O9 O -0.0311(7) 0.4511(3) 0.25535(19) 0.0093(9) Uani 1 1 d . . .
O10 O 0.8369(8) 0.3851(3) 0.01076(19) 0.0107(9) Uani 1 1 d . . .
O11 O 0.7174(7) 0.6080(3) 0.03815(19) 0.0086(9) Uani 1 1 d . . .
O12 O 0.6478(8) 0.1051(3) 0.33670(19) 0.0147(10) Uani 1 1 d . . .
O4 O 0.6692(7) 0.1273(3) 0.07308(18) 0.0105(9) Uani 1 1 d . . .

loop_
_atom_site_aniso_label
_atom_site_aniso_U_11
_atom_site_aniso_U_22
_atom_site_aniso_U_33
_atom_site_aniso_U_23
_atom_site_aniso_U_13
_atom_site_aniso_U_12
U1 0.00621(12) 0.00755(12) 0.00599(12) 0.00008(10) 0.00170(8) 0.00004(10)
Cu2 0.0096(4) 0.0114(4) 0.0065(4) 0.0012(3) 0.0030(3) 0.0026(3)
Cu3 0.0078(6) 0.0074(5) 0.0044(5) 0.0008(4) 0.0017(4) -0.0004(4)
C1 0.006(3) 0.007(3) 0.009(3) 0.001(2) 0.001(3) -0.004(2)
C2 0.007(3) 0.010(3) 0.006(3) -0.002(2) 0.000(3) 0.000(2)
C3 0.008(3) 0.008(3) 0.008(3) -0.002(2) 0.003(3) -0.004(2)
C4 0.010(3) 0.005(3) 0.003(3) 0.000(2) 0.001(2) -0.002(2)
C5 0.010(2) 0.005(2) 0.006(2) -0.0013(17) -0.0003(18) -0.0050(16)
C6 0.007(3) 0.009(3) 0.012(3) -0.001(3) 0.002(3) 0.002(2)
C7 0.006(3) 0.008(3) 0.012(3) 0.002(3) 0.001(3) -0.002(2)
C8 0.007(3) 0.006(3) 0.014(3) 0.003(3) -0.004(3) 0.000(2)
C9 0.011(3) 0.009(3) 0.007(3) 0.000(3) -0.001(2) -0.001(2)
C10 0.010(2) 0.005(2) 0.006(2) -0.0013(17) -0.0003(18) -0.0050(16)
N1 0.0089(19) 0.0080(18) 0.0031(18) 0.0016(14) 0.0002(15) -0.0011(14)
N2 0.0089(19) 0.0080(18) 0.0031(18) 0.0016(14) 0.0002(15) -0.0011(14)
N3 0.008(3) 0.008(3) 0.009(3) 0.002(2) 0.003(2) 0.000(2)
N4 0.009(3) 0.008(2) 0.008(3) 0.000(2) 0.000(2) 0.002(2)
O1 0.013(2) 0.009(2) 0.007(2) -0.0027(17) 0.0018(19) 0.0028(17)
O2 0.015(2) 0.010(2) 0.004(2) -0.0017(17) 0.0043(18) -0.0003(17)
O3 0.013(2) 0.012(2) 0.011(2) 0.0027(18) 0.0040(19) 0.0025(18)
O5 0.010(2) 0.008(2) 0.010(2) -0.0006(18) 0.0018(18) 0.0004(17)
O6 0.005(2) 0.012(2) 0.011(2) 0.0021(18) 0.0035(17) -0.0013(17)
O7 0.015(2) 0.009(2) 0.005(2) 0.0001(17) 0.0049(19) 0.0049(17)
O8 0.009(2) 0.008(2) 0.008(2) 0.0060(17) 0.0009(18) -0.0004(16)
O9 0.009(2) 0.012(2) 0.007(2) 0.0002(18) 0.0042(18) 0.0052(17)
O10 0.015(2) 0.012(2) 0.006(2) 0.0005(19) 0.0045(18) 0.0002(18)
O11 0.009(2) 0.005(2) 0.012(2) -0.0025(17) 0.0018(18) -0.0007(16)
O12 0.024(3) 0.014(2) 0.006(2) 0.0030(18) 0.0007(19) -0.0033(19)
O4 0.010(2) 0.012(2) 0.010(2) -0.0003(19) 0.0023(18) -0.0022(18)

loop_
_atom_type_symbol
_atom_type_description
_atom_type_scat_dispersion_real
_atom_type_scat_dispersion_imag
_atom_type_scat_source
C C 0.0033 0.0016 'International Tables Vol C Tables 4.2.6.8 and 6.1.1.4'
H H 0.0000 0.0000 'International Tables Vol C Tables 4.2.6.8 and 6.1.1.4'
N N 0.0061 0.0033 'International Tables Vol C Tables 4.2.6.8 and 6.1.1.4'
O O 0.0106 0.0060 'International Tables Vol C Tables 4.2.6.8 and 6.1.1.4'
Cu Cu 0.3201 1.2651 'International Tables Vol C Tables 4.2.6.8 and 6.1.1.4'
U U -9.6767 9.6646 'International Tables Vol C Tables 4.2.6.8 and 6.1.1.4'

loop_
_geom_angle_atom_site_label_1
_geom_angle_atom_site_label_2
_geom_angle_atom_site_label_3
_geom_angle
_geom_angle_site_symmetry_1
_geom_angle_site_symmetry_3
_geom_angle_publ_flag
O4 U1 O6 178.70(18) . . ?
O4 U1 O5 85.98(16) . . ?
O6 U1 O5 94.57(16) . . ?
O4 U1 O8 85.97(16) . 2_545 ?
O6 U1 O8 94.29(16) . 2_545 ?
O5 U1 O8 142.68(14) . 2_545 ?
O4 U1 O7 92.05(16) . 2_545 ?
O6 U1 O7 86.81(16) . 2_545 ?
O5 U1 O7 143.70(13) . 2_545 ?
O8 U1 O7 72.99(13) 2_545 2_545 ?
O4 U1 O3 89.88(16) . 4_765 ?
O6 U1 O3 91.42(16) . 4_765 ?
O5 U1 O3 70.89(13) . 4_765 ?
O8 U1 O3 72.71(13) 2_545 4_765 ?
O7 U1 O3 145.41(13) 2_545 4_765 ?
O4 U1 O1 90.85(16) . . ?
O6 U1 O1 88.18(16) . . ?
O5 U1 O1 73.35(13) . . ?
O8 U1 O1 143.13(13) 2_545 . ?
O7 U1 O1 70.43(13) 2_545 . ?
O3 U1 O1 144.09(13) 4_765 . ?
N1 Cu2 N4 177.7(2) . . ?
N1 Cu2 O9 94.73(18) . . ?
N4 Cu2 O9 83.00(18) . . ?
N1 Cu2 O2 83.44(18) . . ?
N4 Cu2 O2 98.84(18) . . ?
O9 Cu2 O2 177.40(17) . . ?
N2 Cu3 N2 180.0(3) . 3_665 ?
N2 Cu3 O11 90.38(18) . . ?
N2 Cu3 O11 89.62(18) 3_665 . ?
N2 Cu3 O11 89.62(18) . 3_665 ?
N2 Cu3 O11 90.38(18) 3_665 3_665 ?
O11 Cu3 O11 180.0(2) . 3_665 ?
N2 Cu3 O10 76.74(17) . . ?
N2 Cu3 O10 103.26(17) 3_665 . ?
O11 Cu3 O10 91.99(14) . . ?
O11 Cu3 O10 88.01(14) 3_665 . ?
N2 Cu3 O10 103.26(17) . 3_665 ?
N2 Cu3 O10 76.74(17) 3_665 3_665 ?
O11 Cu3 O10 88.01(14) . 3_665 ?
O11 Cu3 O10 91.99(14) 3_665 3_665 ?
O10 Cu3 O10 180.0 . 3_665 ?
O1 C1 O2 122.1(5) . . ?
O1 C1 C2 123.1(5) . . ?
O2 C1 C2 114.8(5) . . ?
N1 C2 C4 108.0(5) . . ?
N1 C2 C1 114.8(5) . . ?
C4 C2 C1 137.1(6) . . ?
O10 C3 O5 123.8(5) . . ?
O10 C3 C4 116.9(5) . . ?
O5 C3 C4 119.3(5) . . ?
N2 C4 C2 107.7(5) . . ?
N2 C4 C3 119.8(5) . . ?
C2 C4 C3 132.3(6) . . ?
O7 C5 O9 123.1(5) . . ?
O7 C5 C7 122.5(5) . . ?
O9 C5 C7 114.4(5) . . ?
N4 C6 N3 110.0(5) . . ?
N4 C6 H6 125.0 . . ?
N3 C6 H6 125.0 . . ?
C9 C7 N4 109.6(5) . . ?
C9 C7 C5 135.0(5) . . ?
N4 C7 C5 115.3(5) . . ?
N2 C8 N1 111.8(5) . . ?
N2 C8 H8 124.1 . . ?
N1 C8 H8 124.1 . . ?
C7 C9 N3 104.7(5) . . ?
C7 C9 C10 135.1(6) . . ?
N3 C9 C10 120.1(5) . . ?
O3 C10 O8 126.5(5) . . ?
O3 C10 C9 115.7(5) . . ?
O8 C10 C9 117.8(5) . . ?
C8 N1 C2 105.7(5) . . ?
C8 N1 Cu2 141.4(4) . . ?
C2 N1 Cu2 112.9(4) . . ?
C8 N2 C4 106.8(5) . . ?
C8 N2 Cu3 135.1(4) . . ?
C4 N2 Cu3 118.0(4) . . ?
C6 N3 C9 109.4(5) . . ?
C6 N3 H3 125.3 . . ?
C9 N3 H3 125.3 . . ?
C6 N4 C7 106.3(5) . . ?
C6 N4 Cu2 142.0(4) . . ?
C7 N4 Cu2 111.7(4) . . ?
C1 O1 U1 135.2(4) . . ?
C1 O2 Cu2 113.6(4) . . ?
C10 O3 U1 142.1(4) . 4_466 ?
C3 O5 U1 130.6(4) . . ?
C5 O7 U1 134.3(4) . 2 ?
C10 O8 U1 136.9(4) . 2 ?
C5 O9 Cu2 115.2(4) . . ?
C3 O10 Cu3 108.1(3) . . ?

loop_
_geom_bond_atom_site_label_1
_geom_bond_atom_site_label_2
_geom_bond_distance
_geom_bond_site_symmetry_2
_geom_bond_publ_flag
U1 O4 1.764(4) . ?
U1 O6 1.769(4) . ?
U1 O5 2.314(4) . ?
U1 O8 2.366(4) 2_545 ?
U1 O7 2.402(4) 2_545 ?
U1 O3 2.432(4) 4_765 ?
U1 O1 2.448(4) . ?
Cu2 N1 1.908(5) . ?
Cu2 N4 1.941(5) . ?
Cu2 O9 1.975(4) . ?
Cu2 O2 1.982(4) . ?
Cu3 N2 1.953(5) . ?
Cu3 N2 1.953(5) 3_665 ?
Cu3 O11 2.023(4) . ?
Cu3 O11 2.023(4) 3_665 ?
Cu3 O10 2.409(4) . ?
Cu3 O10 2.409(4) 3_665 ?
C1 O1 1.258(7) . ?
C1 O2 1.292(7) . ?
C1 C2 1.470(8) . ?
C2 N1 1.372(7) . ?
C2 C4 1.374(8) . ?
C3 O10 1.265(7) . ?
C3 O5 1.275(7) . ?
C3 C4 1.480(8) . ?
C4 N2 1.358(7) . ?
C5 O7 1.254(7) . ?
C5 O9 1.279(7) . ?
C5 C7 1.476(8) . ?
C6 N4 1.329(7) . ?
C6 N3 1.338(7) . ?
C6 H6 0.9300 . ?
C7 C9 1.373(8) . ?
C7 N4 1.382(7) . ?
C8 N2 1.333(7) . ?
C8 N1 1.337(7) . ?
C8 H8 0.9300 . ?
C9 N3 1.376(7) . ?
C9 C10 1.499(8) . ?
C10 O3 1.243(7) . ?
C10 O8 1.277(7) . ?
N3 H3 0.8600 . ?
O3 U1 2.432(4) 4_466 ?
O7 U1 2.402(4) 2 ?
O8 U1 2.366(4) 2 ?
